data_2004635
loop_
_publ_author_name
'Azumi, R.'
'Honda, K.'
'Goto, M.'
'Akimoto, J.'
'Oosawa, Y.'
'Tachibana, H.'
'Tanaka, M.'
'Matsumoto, M.'

_publ_section_title
;
 Bis(2-methyl-4-nitroanilinium) Tetrachlorocadmate
;
_journal_issue 3
_journal_name_full 'Acta Crystallographica Section C'
_journal_page_first 588
_journal_page_last 591
_journal_paper_doi 10.1107/S0108270195012935
_journal_volume 52
_journal_year 1996
_chemical_formula_iupac '(C7 H9 N2 O2)2 [Cd1 Cl4]'
_chemical_formula_moiety '(C7 H9 N2 O2 1+)2, (Cd Cl4 2-)'
_chemical_formula_sum 'C14 H18 Cd Cl4 N4 O4'
_chemical_formula_weight 560.54
_chemical_name_systematic
;
Bis(2-methyl-4-nitroanilinium) Tetrachlorocadmate
;
_space_group_IT_number 62
_symmetry_cell_setting orthorhombic
_symmetry_space_group_name_Hall '-P 2ac 2n'
_symmetry_space_group_name_H-M 'P n m a'
_cell_angle_alpha 90
_cell_angle_beta 90
_cell_angle_gamma 90
_cell_formula_units_Z 4
_cell_length_a 8.266(2)
_cell_length_b 30.465(5)
_cell_length_c 8.3340(10)
_cell_measurement_reflns_used 25
_cell_measurement_temperature 293
_cell_measurement_theta_max 13
_cell_measurement_theta_min 9
_cell_volume 2098.7(7)
_computing_cell_refinement 'MSC/AFC Diffractometer Control Software'
_computing_data_collection
;
MSC/AFC Diffractometer Control Software
(Molecular Structure Corporation, 1988)
;
_computing_data_reduction 'TEXSAN PROCESS (Molecular Structure Corporation, 1993)'
_computing_molecular_graphics 'ORTEPII (Johnson, 1976)'
_computing_publication_material 'TEXSAN FINISH'
_computing_structure_refinement 'TEXSAN LS'
_computing_structure_solution
;
Patterson method using SAPI91 (Fan, 1991)
;
_diffrn_ambient_temperature 293
_diffrn_measurement_device 'Rigaku AFC-5S'
_diffrn_measurement_method \w
_diffrn_radiation_monochromator graphite
_diffrn_radiation_source 'X-ray tube'
_diffrn_radiation_type MoK\a
_diffrn_radiation_wavelength 0.7107
_diffrn_reflns_limit_h_max 11
_diffrn_reflns_limit_h_min 0
_diffrn_reflns_limit_k_max 0
_diffrn_reflns_limit_k_min -42
_diffrn_reflns_limit_l_max 11
_diffrn_reflns_limit_l_min 0
_diffrn_reflns_number 3527
_diffrn_reflns_theta_max 30.0
_diffrn_reflns_theta_min 1.5
_diffrn_standards_decay_% 1.1
_diffrn_standards_interval_count 50
_diffrn_standards_number 3
_exptl_absorpt_coefficient_mu 1.577
_exptl_absorpt_correction_type none
_exptl_crystal_colour 'pale yellow'
_exptl_crystal_density_diffrn 1.774
_exptl_crystal_density_meas ?
_exptl_crystal_description block
_exptl_crystal_F_000 1112
_exptl_crystal_size_max 0.23
_exptl_crystal_size_mid 0.20
_exptl_crystal_size_min 0.07
_refine_diff_density_max 0.2884
_refine_diff_density_min -0.3077
_refine_ls_extinction_method none
_refine_ls_goodness_of_fit_obs 1.23
_refine_ls_hydrogen_treatment
;
All H atoms were found in a difference Fourier map and their parameters
not refined
;
_refine_ls_matrix_type full
_refine_ls_number_constraints 45
_refine_ls_number_parameters 127
_refine_ls_number_reflns 1298
_refine_ls_number_restraints 0
_refine_ls_R_factor_obs 0.043
_refine_ls_shift/esd_max 0.004
_refine_ls_structure_factor_coef F
_refine_ls_weighting_details 'w = 1/[\s^2^(F) + 0.000196F^2^]'
_refine_ls_weighting_scheme calc
_refine_ls_wR_factor_obs 0.042
_reflns_number_observed 1298
_reflns_number_total 3527
_reflns_observed_criterion refl_observed_if_I_>_3.0_sigma(I)
_cod_data_source_file kh1059.cif
_cod_data_source_block MNA2CdCl4
_cod_depositor_comments
;
 Changing the _atom_site_occupancy data item value from '.' to '1'
 for all fully occupied atom sites.

 Antanas Vaitkus,
 2017-02-10

The following automatic conversions were performed:

'_exptl_crystal_density_meas' value 'not measured' was changed to '?'
- the value is perceived as not measured.

Automatic conversion script
Id: cif_fix_values 3008 2015-01-20 13:52:24Z robertas 

The following automatic conversions were performed:

'_refine_ls_weighting_scheme' value 'calc w = 1/[\s^2^(F) +
0.000196F^2^]' was changed to 'calc'. New tag
'_refine_ls_weighting_details' was created. The value of the new tag
was set to 'w = 1/[\s^2^(F) + 0.000196F^2^]'.

Automatic conversion script
Id: cif_fix_values 3143 2015-03-26 13:38:13Z robertas 
;
_cod_original_sg_symbol_H-M 'P n m a '
_cod_original_formula_sum 'C14 H18 N4 O4 Cd Cl4'
_cod_database_code 2004635

loop_
_symmetry_equiv_pos_as_xyz
'   +x,   +y,   +z'
1/2+x,1/2-y,1/2-z
'   -x,1/2+y,   -z'
'1/2-x,   -y,1/2+z'
'   -x,   -y,   -z'
1/2-x,1/2+y,1/2+z
'   +x,1/2-y,   +z'
'1/2+x,   +y,1/2-z'

loop_
_atom_site_aniso_label
_atom_site_aniso_U_11
_atom_site_aniso_U_22
_atom_site_aniso_U_33
_atom_site_aniso_U_12
_atom_site_aniso_U_13
_atom_site_aniso_U_23
Cd1 0.0517(5) 0.0298(4) 0.0311(4) 0.0000 -0.0063(5) 0.0000
Cl1 0.0390(10) 0.0349(9) 0.0440(10) 0.0032(8) -0.0011(10) 0.0021(8)
Cl2 0.039(2) 0.0400(10) 0.048(2) 0.0000 0.0040(10) 0.0000
Cl3 0.060(2) 0.049(2) 0.0290(10) 0.0000 -0.0090(10) 0.0000
O1 0.118(6) 0.074(5) 0.146(7) -0.007(4) 0.097(6) -0.040(5)
O2 0.088(5) 0.046(4) 0.107(6) 0.011(3) 0.034(4) -0.018(4)
N1 0.033(4) 0.033(3) 0.037(3) 0.003(3) -0.003(3) -0.001(3)
N2 0.053(5) 0.056(5) 0.067(5) 0.002(4) 0.018(4) -0.018(4)
C1 0.032(4) 0.028(3) 0.034(4) -0.002(3) -0.008(3) -0.004(3)
C2 0.026(4) 0.038(4) 0.032(4) 0.001(3) 0.001(3) -0.001(3)
C3 0.032(4) 0.029(3) 0.037(4) -0.006(3) -0.002(4) -0.004(3)
C4 0.040(5) 0.041(4) 0.036(4) 0.000(4) 0.002(4) -0.013(3)
C5 0.049(5) 0.051(5) 0.042(4) -0.007(4) 0.017(4) -0.006(4)
C6 0.048(5) 0.036(4) 0.025(3) -0.011(4) 0.003(4) 0.004(3)
C7 0.049(5) 0.047(4) 0.046(5) -0.007(4) 0.014(4) 0.005(4)

loop_
_atom_site_label
_atom_site_occupancy
_atom_site_fract_x
_atom_site_fract_y
_atom_site_fract_z
_atom_site_U_iso_or_equiv
_atom_site_thermal_displace_type
_atom_site_refinement_flags
Cd1 .5 .59040(10) .2500 .45638(9) .0375(3) Uani S
Cl1 1 .6795(2) .17525(5) .5235(2) .0393(5) Uani .
Cl2 .5 .3508(3) .2500 .6519(3) .0421(8) Uani S
Cl3 .5 .4691(3) .2500 .1850(3) .0458(8) Uani S
O1 1 .4524(9) .0311(2) .2420(10) .1126(3) Uani .
O2 1 .3179(8) -.0079(2) .4056(8) .0802(3) Uani .
N1 1 .0569(6) .1793(2) .5989(6) .03430(10) Uani .
N2 1 .3547(8) .0274(2) .3473(9) .0587(3) Uani .
C1 1 .1307(8) .1390(2) .5289(8) .03120(10) Uani .
C2 1 .0813(8) .0987(2) .5875(7) .03190(10) Uani .
C3 1 .1582(8) .0621(2) .5247(8) .03250(10) Uani .
C4 1 .2751(9) .0673(2) .4096(8) .0389(3) Uani .
C5 1 .3206(9) .1076(3) .3509(9) .0474(3) Uani .
C6 1 .2463(9) .1440(2) .4107(7) .0366(3) Uani .
C7 1 -.0457(9) .0938(2) .7154(9) .0474(3) Uani .
H1 1 .1290 .0345 .5670 .0760 Uiso T
H2 1 .3860 .1091 .2823 .0760 Uiso T
H3 1 .2754 .1703 .3782 .0760 Uiso T
H4 1 .0759 .1768 .7224 .0760 Uiso T
H5 1 -0.0741 .1817 .5719 .0760 Uiso T
H6 1 .1013 .1983 .5525 .0760 Uiso T
H7 1 -0.0119 .1096 .8094 .0760 Uiso T
H8 1 -0.1378 .0964 .6660 .0760 Uiso T
H9 1 -0.0705 .0658 .7272 .0760 Uiso T

loop_
_atom_type_symbol
_atom_type_scat_dispersion_real
_atom_type_scat_dispersion_imag
_atom_type_scat_source
Cd -0.807 1.202 'International Tables'
Cl 0.148 0.159 'International Tables'
O 0.011 0.006 'International Tables'
N 0.006 0.003 'International Tables'
C 0.003 0.002 'International Tables'
H 0.000 0.000 'International Tables'

loop_
_geom_angle_atom_site_label_1
_geom_angle_atom_site_label_2
_geom_angle_atom_site_label_3
_geom_angle_site_symmetry_3
_geom_angle
_geom_angle_publ_flag
Cl1 Cd1 Cl1 7_555 135.79(9) yes
Cl1 Cd1 Cl2 ? 94.98(5) yes
Cl1 Cd1 Cl3 ? 109.24(5) yes
Cl2 Cd1 Cl3 ? 105.54(10) yes
O1 N2 O2 ? 122.8(8) no
O1 N2 C4 ? 118.9(8) no
O2 N2 C4 ? 118.3(7) no
N1 C1 C2 ? 118.2(6) no
N1 C1 C6 ? 118.2(6) no
C2 C1 C6 ? 123.6(6) no
C1 C2 C3 ? 116.4(6) no
C1 C2 C7 ? 122.9(6) no
C3 C2 C7 ? 120.6(6) no
C2 C3 C4 ? 119.8(6) no
N2 C4 C3 ? 117.8(7) no
N2 C4 C5 ? 119.2(7) no
C3 C4 C5 ? 123.0(7) no
C4 C5 C6 ? 118.3(7) no
C1 C6 C5 ? 118.9(6) no

loop_
_geom_bond_atom_site_label_1
_geom_bond_atom_site_label_2
_geom_bond_site_symmetry_2
_geom_bond_distance
_geom_bond_publ_flag
Cd1 Cl1 ? 2.458(2) yes
Cd1 Cl2 ? 2.565(3) yes
Cd1 Cl3 ? 2.474(3) yes
Cd1 Cl4 2_555 3.345(3) yes
O1 N2 ? 1.195(8) no
O2 N2 ? 1.220(8) no
N1 C1 ? 1.490(8) no
N1 H4 ? 1.0434 no
N1 H5 ? 1.1087 no
N1 H6 ? 0.7877 no
N2 C4 ? 1.476(9) no
C1 C2 ? 1.385(8) no
C1 C6 ? 1.380(9) no
C2 C3 ? 1.384(9) no
C2 C7 ? 1.503(9) no
C3 C4 ? 1.371(9) no
C3 H1 ? 0.9438 no
C4 C5 ? 1.372(10) no
C5 C6 ? 1.363(9) no
C5 H2 ? 0.7883 no
C6 H3 ? 0.8790 no
C7 H7 ? 0.9611 no
C7 H8 ? 0.8695 no
C7 H9 ? 0.8809 no
